data_7100128
loop_
_publ_author_name
'Simon Clarke'
'Oltan Gal'
'Nicholas Watney'
'D. Webster'
'Simon J. Clarke'

_publ_section_title
;
The first ternary tin (II) nitride: NaSnN
;
_journal_name_full 'Chemical Communications'
_journal_paper_doi 10.1039/b505208d
_journal_year 2005
_chemical_formula_moiety 'N Sn, Na'
_chemical_formula_sum 'N Na Sn'
_chemical_formula_weight 155.69
_space_group_IT_number 186
_space_group_name_Hall 'P 6c -2c'
_space_group_name_H-M_alt 'P 63 m c'
_symmetry_cell_setting hexagonal
_symmetry_space_group_name_Hall 'P 6c -2c'
_symmetry_space_group_name_H-M 'P 63 m c'
_cell_angle_alpha 90
_cell_angle_beta 90
_cell_angle_gamma 120
_cell_formula_units_Z 2
_cell_length_a 3.33060(10)
_cell_length_b 3.33060(10)
_cell_length_c 10.8919(5)
_cell_measurement_temperature 220(2)
_cell_measurement_wavelength 0.71073
_cell_volume 104.636(7)
_diffrn_ambient_temperature 220(2)
_exptl_crystal_density_diffrn 4.941
_oxford_refine_ls_scale 1.176(3)
_cod_depositor_comments
;
The following automatic conversions were performed:
'_symmetry_cell_setting' value 'Hexagonal' changed to 'hexagonal'
according to '/home/saulius/struct/CIF-dictionaries/cif_core.dic'
dictionary named 'cif_core.dic' version 2.4.1 from 2010-06-29.

Automatic conversion script
Id: cif_fix_enum 1527 2010-12-29 10:47:43Z saulius 
;
_cod_original_sg_symbol_H-M 'P 63 m c '
_cod_database_code 7100128

loop_
_symmetry_equiv_pos_as_xyz
x,y,z
x-y,x,z+1/2
-y,x-y,z
-x,-y,z+1/2
-x+y,-x,z
y,-x+y,z+1/2
-x+y,y,z
y,x,z+1/2
x,x-y,z
x-y,-y,z+1/2
-y,-x,z
-x,-x+y,z+1/2

loop_
_atom_site_label
_atom_site_type_symbol
_atom_site_fract_x
_atom_site_fract_y
_atom_site_fract_z
_atom_site_U_iso_or_equiv
_atom_site_occupancy
_atom_site_adp_type
_atom_site_refinement_flags_posn
_atom_site_refinement_flags_adp
_atom_site_refinement_flags_occupancy
_atom_site_disorder_assembly
_atom_site_disorder_group
_atom_site_attached_hydrogens
Sn1 Sn 0.0000 0.0000 0.00004(18) 0.0069 1.0000 Uani S T . . . .
Na1 Na 0.3333 0.6667 0.2466(7) 0.0128 1.0000 Uani S T . . . .
N1 N 0.6667 0.3333 0.0980(4) 0.0081 1.0000 Uani S T . . . .

loop_
_atom_site_aniso_label
_atom_site_aniso_U_11
_atom_site_aniso_U_22
_atom_site_aniso_U_33
_atom_site_aniso_U_23
_atom_site_aniso_U_13
_atom_site_aniso_U_12
Sn1 0.00627(9) 0.00627(9) 0.00823(12) 0.0000 0.0000 0.00313(5)
Na1 0.0128(5) 0.0128(5) 0.0127(9) 0.0000 0.0000 0.0064(3)
N1 0.0067(10) 0.0067(10) 0.0108(16) 0.0000 0.0000 0.0033(5)

loop_
_exptl_crystal_face_index_h
_exptl_crystal_face_index_k
_exptl_crystal_face_index_l
_exptl_crystal_face_perp_dist
0 0 1 0.02
-1 -2 -14 0.031
0 0 -1 0.028
1 6 15 0.034
-7 2 -15 0.032
6 -14 3 0.037
3 1 -11 0.041
-1 2 12 0.029
10 -9 5 0.043
0 2 -13 0.034
-4 3 -5 0.037
2 -6 -15 0.032

loop_
_geom_bond_atom_site_label_1
_geom_bond_site_symmetry_1
_geom_bond_atom_site_label_2
_geom_bond_site_symmetry_2
_geom_bond_distance
_geom_bond_publ_flag
Sn1 . N1 1_445 2.199(3) yes
Sn1 . N1 5_565 2.199(3) yes
Sn1 . N1 . 2.199(3) yes
